data_4128867
loop_
_publ_author_name
'Bhardwaj, Rajni M.'
'McMahon, Jennifer A.'
'Nyman, Jonas'
'Price, Louise S.'
'Konar, Sumit'
'Oswald, Iain D. H.'
'Pulham, Colin R.'
'Price, Sarah L.'
'Reutzel-Edens, Susan M'

_publ_section_title
;
 A Prolific Solvate Former, Galunisertib, under the Pressure of Crystal
 Structure Prediction, Produces Ten Diverse Polymorphs.
;
_journal_issue 35
_journal_name_full 'Journal of the American Chemical Society'
_journal_page_first 13887
_journal_page_last 13897
_journal_paper_doi 10.1021/jacs.9b06634
_journal_volume 141
_journal_year 2019
_chemical_formula_moiety 'C22 H19 N5 O, C5 H10 O'
_chemical_formula_sum 'C27 H28 N5 O2'
_chemical_formula_weight 454.54
_chemical_name_common 'TGF beta'
_space_group_crystal_system triclinic
_space_group_IT_number 2
_space_group_name_Hall '-P 1'
_space_group_name_H-M_alt 'P -1'
_atom_sites_solution_hydrogens geom
_audit_creation_method SHELXL-2018/3
_cell_angle_alpha 101.925(12)
_cell_angle_beta 92.429(11)
_cell_angle_gamma 97.579(12)
_cell_formula_units_Z 2
_cell_length_a 8.5823(11)
_cell_length_b 11.0257(18)
_cell_length_c 12.7778(16)
_cell_measurement_reflns_used 2407
_cell_measurement_temperature 100(2)
_cell_measurement_theta_max 64.44
_cell_measurement_theta_min 3.54
_cell_volume 1169.7(3)
_computing_cell_refinement 'SAINT 7.46A (Bruker-AXS, 2011)'
_computing_data_collection 'APEX2 v2011.4.0 (Bruker-AXS, 2011)'
_computing_data_reduction 'SAINT 7.46A (Bruker-AXS, 2011)'
_computing_molecular_graphics 'Bruker SHELXTL'
_computing_publication_material 'Bruker SHELXTL'
_computing_structure_refinement 'SHELXL-2016/6 (Sheldrick, 2016)'
_computing_structure_solution 'SHELXT (Sheldrick, 2015)'
_diffrn_ambient_temperature 100(2)
_diffrn_detector_area_resol_mean 10.4
_diffrn_measured_fraction_theta_full 0.987
_diffrn_measured_fraction_theta_max 0.987
_diffrn_measurement_device_type 'Bruker Photon 100 CMOS'
_diffrn_measurement_method '\f and \w scans'
_diffrn_radiation_monochromator 'Incoatec I\mS multilayer optics'
_diffrn_radiation_source 'I\mS micro-focus sealed tube'
_diffrn_radiation_type CuK\a
_diffrn_radiation_wavelength 1.54178
_diffrn_reflns_av_R_equivalents 0.2369
_diffrn_reflns_av_unetI/netI 0.1352
_diffrn_reflns_Laue_measured_fraction_full 0.987
_diffrn_reflns_Laue_measured_fraction_max 0.987
_diffrn_reflns_limit_h_max 10
_diffrn_reflns_limit_h_min -10
_diffrn_reflns_limit_k_max 13
_diffrn_reflns_limit_k_min -12
_diffrn_reflns_limit_l_max 15
_diffrn_reflns_limit_l_min -14
_diffrn_reflns_number 19039
_diffrn_reflns_point_group_measured_fraction_full 0.987
_diffrn_reflns_point_group_measured_fraction_max 0.987
_diffrn_reflns_theta_full 65.630
_diffrn_reflns_theta_max 65.630
_diffrn_reflns_theta_min 3.544
_diffrn_source 'I\mS micro-focus sealed tube'
_exptl_absorpt_coefficient_mu 0.670
_exptl_absorpt_correction_T_max 0.7526
_exptl_absorpt_correction_T_min 0.6109
_exptl_absorpt_correction_type multi-scan
_exptl_absorpt_process_details 'SADABS (Sheldrick, 2009)'
_exptl_crystal_colour colourless
_exptl_crystal_density_diffrn 1.291
_exptl_crystal_description platy
_exptl_crystal_F_000 482
_exptl_crystal_size_max 0.087
_exptl_crystal_size_mid 0.033
_exptl_crystal_size_min 0.008
_refine_diff_density_max 0.760
_refine_diff_density_min -0.562
_refine_diff_density_rms 0.079
_refine_ls_extinction_method none
_refine_ls_goodness_of_fit_ref 1.044
_refine_ls_hydrogen_treatment constr
_refine_ls_matrix_type full
_refine_ls_number_parameters 309
_refine_ls_number_reflns 3995
_refine_ls_number_restraints 48
_refine_ls_restrained_S_all 1.070
_refine_ls_R_factor_all 0.2279
_refine_ls_R_factor_gt 0.1326
_refine_ls_shift/su_max 0.000
_refine_ls_shift/su_mean 0.000
_refine_ls_structure_factor_coef Fsqd
_refine_ls_weighting_details 'w=1/[\s^2^(Fo^2^)+(0.1474P)^2^+3.4931P] where P=(Fo^2^+2Fc^2^)/3'
_refine_ls_weighting_scheme calc
_refine_ls_wR_factor_gt 0.3086
_refine_ls_wR_factor_ref 0.3683
_reflns_Friedel_coverage 0.000
_reflns_number_gt 1984
_reflns_number_total 3995
_reflns_threshold_expression 'I > 2\s(I)'
_cod_data_source_file ja9b06634_si_001.cif
_cod_data_source_block Galunisertib_2MeTHF
_cod_database_code 4128867
_shelx_shelxl_version_number 2018/3
_shelx_space_group_comment
;
The symmetry employed for this shelxl refinement is uniquely defined
by the following loop, which should always be used as a source of
symmetry information in preference to the above space-group names.
They are only intended as comments.
;
_shelx_estimated_absorpt_t_min 0.944
_shelx_estimated_absorpt_t_max 0.995

loop_
_space_group_symop_operation_xyz
'x, y, z'
'-x, -y, -z'

loop_
_atom_site_label
_atom_site_type_symbol
_atom_site_fract_x
_atom_site_fract_y
_atom_site_fract_z
_atom_site_U_iso_or_equiv
_atom_site_adp_type
_atom_site_occupancy
_atom_site_site_symmetry_order
_atom_site_calc_flag
_atom_site_refinement_flags_posn
_atom_site_refinement_flags_adp
C6S C 0.625(3) 1.033(2) 0.6753(19) 0.269(14) Uani 1 1 d D U
H6S1 H 0.566186 1.104489 0.686845 0.404 Uiso 1 1 calc R U
H6S2 H 0.587206 0.976189 0.606998 0.404 Uiso 1 1 calc R U
H6S3 H 0.737682 1.063756 0.673499 0.404 Uiso 1 1 calc R U
N1 N 0.1482(8) 0.1287(6) 0.9733(5) 0.0506(17) Uani 1 1 d . .
H1A H 0.120206 0.096500 1.028436 0.061 Uiso 1 1 calc R U
H1B H 0.216726 0.197495 0.983214 0.061 Uiso 1 1 calc R U
O1 O -0.0093(9) -0.0229(6) 0.8545(4) 0.078(2) Uani 1 1 d . .
C2 C 0.0867(11) 0.0731(8) 0.8748(6) 0.055(2) Uani 1 1 d . .
C11 C 0.2682(8) 0.3030(8) 0.7068(6) 0.0421(18) Uani 1 1 d . .
C10 C 0.3490(7) 0.4252(8) 0.7153(6) 0.0414(18) Uani 1 1 d . .
C9 C 0.3713(8) 0.4663(9) 0.6216(6) 0.049(2) Uani 1 1 d . .
H9 H 0.422222 0.548811 0.624063 0.058 Uiso 1 1 calc R U
N7 N 0.2490(8) 0.2704(7) 0.5104(5) 0.0556(19) Uani 1 1 d . .
C12 C 0.2273(8) 0.2500(8) 0.7966(6) 0.0426(18) Uani 1 1 d . .
H12 H 0.258563 0.297459 0.866977 0.051 Uiso 1 1 calc R U
C6 C 0.2225(9) 0.2288(9) 0.6015(6) 0.052(2) Uani 1 1 d . .
C3 C 0.1441(10) 0.1327(8) 0.7838(6) 0.0477(19) Uani 1 1 d . .
C8 C 0.3186(8) 0.3856(9) 0.5218(6) 0.053(2) Uani 1 1 d . .
H8 H 0.334815 0.417247 0.458775 0.064 Uiso 1 1 calc R U
C5 C 0.1424(12) 0.1049(9) 0.5910(6) 0.063(2) Uani 1 1 d . .
H5 H 0.114848 0.053979 0.521399 0.076 Uiso 1 1 calc R U
C4 C 0.1043(12) 0.0577(9) 0.6784(7) 0.066(3) Uani 1 1 d . .
H4 H 0.051165 -0.025414 0.669309 0.079 Uiso 1 1 calc R U
N18 N 0.4359(6) 0.6408(6) 0.9756(5) 0.0403(15) Uani 1 1 d . .
N19 N 0.5825(6) 0.6539(6) 0.9401(5) 0.0445(16) Uani 1 1 d . .
C13 C 0.4109(7) 0.5089(7) 0.8192(6) 0.0373(17) Uani 1 1 d . .
C14 C 0.3321(7) 0.5559(8) 0.9076(6) 0.0402(18) Uani 1 1 d . .
C20 C 0.5661(8) 0.5742(8) 0.8445(6) 0.0436(19) Uani 1 1 d . .
C15 C 0.1731(8) 0.5494(8) 0.9538(6) 0.048(2) Uani 1 1 d . .
H15A H 0.150600 0.474780 0.985492 0.058 Uiso 1 1 calc R U
H15B H 0.087719 0.548320 0.898906 0.058 Uiso 1 1 calc R U
C17 C 0.3734(8) 0.7070(8) 1.0719(6) 0.0469(19) Uani 1 1 d . .
H17A H 0.406616 0.798647 1.084581 0.056 Uiso 1 1 calc R U
H17B H 0.404749 0.676323 1.136101 0.056 Uiso 1 1 calc R U
C16 C 0.1943(9) 0.6714(9) 1.0404(7) 0.055(2) Uani 1 1 d . .
H16A H 0.136809 0.658508 1.103685 0.066 Uiso 1 1 calc R U
H16B H 0.153050 0.738823 1.012047 0.066 Uiso 1 1 calc R U
C21 C 0.7047(7) 0.5611(9) 0.7783(6) 0.045(2) Uani 1 1 d . .
N22 N 0.7136(7) 0.4468(8) 0.7201(5) 0.0514(18) Uani 1 1 d . .
C23 C 0.8372(10) 0.4350(10) 0.6584(7) 0.064(3) Uani 1 1 d . .
C25 C 0.9419(9) 0.6509(12) 0.7163(7) 0.067(3) Uani 1 1 d . .
H25 H 1.020575 0.719860 0.715711 0.081 Uiso 1 1 calc R U
C26 C 0.8142(9) 0.6668(10) 0.7767(6) 0.061(3) Uani 1 1 d . .
H26 H 0.800575 0.747289 0.816182 0.073 Uiso 1 1 calc R U
C24 C 0.9542(9) 0.5344(13) 0.6573(8) 0.073(3) Uani 1 1 d . .
H24 H 1.042196 0.521692 0.615822 0.087 Uiso 1 1 calc R U
C27 C 0.8384(14) 0.3049(12) 0.5932(10) 0.097(4) Uani 1 1 d . .
H27A H 0.868812 0.250860 0.640268 0.145 Uiso 1 1 calc R U
H27B H 0.914143 0.307630 0.538177 0.145 Uiso 1 1 calc R U
H27C H 0.732938 0.271339 0.558690 0.145 Uiso 1 1 calc R U
O1S O 0.477(2) 0.882(2) 0.6782(17) 0.285(9) Uani 1 1 d D U
C5S C 0.379(3) 0.821(2) 0.7484(19) 0.226(10) Uani 1 1 d D U
H5S1 H 0.403004 0.734480 0.744467 0.271 Uiso 1 1 calc R U
H5S2 H 0.266385 0.816399 0.726585 0.271 Uiso 1 1 calc R U
C4S C 0.417(2) 0.8969(14) 0.8590(16) 0.178(8) Uani 1 1 d D U
H4S1 H 0.320387 0.910223 0.897061 0.213 Uiso 1 1 calc R U
H4S2 H 0.488015 0.858787 0.901550 0.213 Uiso 1 1 calc R U
C2S C 0.603(2) 0.9658(15) 0.7642(17) 0.201(9) Uani 1 1 d D U
H2S H 0.692637 0.928582 0.791713 0.241 Uiso 1 1 calc R U
C3S C 0.496(3) 1.0144(15) 0.8343(18) 0.172(7) Uani 1 1 d D U

loop_
_atom_site_aniso_label
_atom_site_aniso_U_11
_atom_site_aniso_U_22
_atom_site_aniso_U_33
_atom_site_aniso_U_23
_atom_site_aniso_U_13
_atom_site_aniso_U_12
C6S 0.31(3) 0.20(2) 0.32(3) 0.10(2) 0.24(2) 0.03(2)
N1 0.081(5) 0.042(4) 0.032(3) 0.014(3) 0.006(3) 0.008(3)
O1 0.147(7) 0.043(4) 0.035(3) 0.013(3) 0.003(3) -0.021(4)
C2 0.084(6) 0.045(5) 0.041(5) 0.017(4) 0.005(4) 0.017(5)
C11 0.033(4) 0.062(5) 0.041(4) 0.022(4) 0.008(3) 0.020(3)
C10 0.020(3) 0.071(6) 0.038(4) 0.017(4) 0.010(3) 0.011(3)
C9 0.030(4) 0.079(6) 0.046(4) 0.030(4) 0.007(3) 0.013(4)
N7 0.052(4) 0.081(6) 0.041(4) 0.026(4) 0.009(3) 0.014(4)
C12 0.037(4) 0.054(5) 0.039(4) 0.015(4) 0.008(3) 0.008(3)
C6 0.050(4) 0.073(6) 0.040(4) 0.023(4) 0.010(3) 0.016(4)
C3 0.066(5) 0.047(5) 0.033(4) 0.009(3) 0.002(3) 0.016(4)
C8 0.029(4) 0.099(7) 0.040(4) 0.036(5) 0.006(3) 0.009(4)
C5 0.096(7) 0.063(6) 0.030(4) 0.012(4) 0.009(4) 0.009(5)
C4 0.112(8) 0.046(5) 0.043(5) 0.015(4) 0.004(5) 0.010(5)
N18 0.034(3) 0.055(4) 0.038(3) 0.017(3) 0.009(3) 0.014(3)
N19 0.028(3) 0.070(5) 0.041(4) 0.026(3) 0.005(3) 0.002(3)
C13 0.021(3) 0.055(5) 0.042(4) 0.018(3) 0.005(3) 0.013(3)
C14 0.022(3) 0.063(5) 0.041(4) 0.021(4) 0.001(3) 0.009(3)
C20 0.033(4) 0.062(5) 0.046(4) 0.031(4) 0.007(3) 0.008(3)
C15 0.028(4) 0.079(6) 0.046(4) 0.026(4) 0.011(3) 0.017(4)
C17 0.038(4) 0.070(6) 0.038(4) 0.017(4) 0.009(3) 0.014(4)
C16 0.042(4) 0.078(6) 0.055(5) 0.025(5) 0.012(4) 0.022(4)
C21 0.018(3) 0.086(7) 0.039(4) 0.031(4) 0.003(3) 0.007(4)
N22 0.033(3) 0.089(6) 0.045(4) 0.032(4) 0.011(3) 0.024(3)
C23 0.046(5) 0.109(8) 0.052(5) 0.031(5) 0.017(4) 0.038(5)
C25 0.026(4) 0.135(10) 0.044(5) 0.037(6) 0.005(3) -0.006(5)
C26 0.035(4) 0.111(8) 0.036(4) 0.021(5) 0.005(3) 0.000(4)
C24 0.029(4) 0.152(11) 0.056(6) 0.057(7) 0.014(4) 0.022(5)
C27 0.095(8) 0.124(11) 0.088(8) 0.030(8) 0.043(7) 0.052(8)
O1S 0.183(15) 0.229(18) 0.40(2) -0.014(17) 0.060(15) -0.016(13)
C5S 0.163(17) 0.111(14) 0.38(3) 0.056(17) -0.114(18) -0.018(12)
C4S 0.244(18) 0.089(11) 0.23(2) 0.063(12) 0.000(16) 0.100(12)
C2S 0.119(12) 0.084(11) 0.36(2) -0.012(14) 0.079(15) -0.040(10)
C3S 0.220(18) 0.087(11) 0.203(18) 0.017(12) 0.059(15) 0.007(12)

loop_
_atom_type_symbol
_atom_type_description
_atom_type_scat_dispersion_real
_atom_type_scat_dispersion_imag
_atom_type_scat_source
C C 0.0181 0.0091 'International Tables Vol C Tables 4.2.6.8 and 6.1.1.4'
H H 0.0000 0.0000 'International Tables Vol C Tables 4.2.6.8 and 6.1.1.4'
N N 0.0311 0.0180 'International Tables Vol C Tables 4.2.6.8 and 6.1.1.4'
O O 0.0492 0.0322 'International Tables Vol C Tables 4.2.6.8 and 6.1.1.4'

loop_
_geom_angle_atom_site_label_1
_geom_angle_atom_site_label_2
_geom_angle_atom_site_label_3
_geom_angle
O1 C2 N1 123.8(7)
O1 C2 C3 119.4(7)
N1 C2 C3 116.7(8)
C10 C11 C12 124.0(7)
C10 C11 C6 117.8(7)
C12 C11 C6 118.2(7)
C9 C10 C11 117.4(7)
C9 C10 C13 119.4(7)
C11 C10 C13 123.2(6)
C10 C9 C8 120.0(8)
C8 N7 C6 116.7(7)
C3 C12 C11 121.6(7)
N7 C6 C5 117.6(8)
N7 C6 C11 123.6(8)
C5 C6 C11 118.7(7)
C12 C3 C4 119.7(7)
C12 C3 C2 124.8(7)
C4 C3 C2 115.5(8)
N7 C8 C9 124.4(7)
C4 C5 C6 121.5(8)
C5 C4 C3 120.2(9)
C14 N18 N19 113.4(6)
C14 N18 C17 116.1(6)
N19 N18 C17 130.5(6)
C20 N19 N18 103.2(6)
C14 C13 C20 103.2(6)
C14 C13 C10 130.0(6)
C20 C13 C10 126.3(6)
N18 C14 C13 107.4(6)
N18 C14 C15 109.2(6)
C13 C14 C15 143.3(7)
N19 C20 C13 112.8(6)
N19 C20 C21 119.9(7)
C13 C20 C21 127.4(7)
C14 C15 C16 101.5(6)
N18 C17 C16 100.0(6)
C15 C16 C17 106.9(6)
N22 C21 C26 123.5(7)
N22 C21 C20 116.7(7)
C26 C21 C20 119.7(8)
C21 N22 C23 116.9(8)
N22 C23 C24 122.5(10)
N22 C23 C27 114.3(9)
C24 C23 C27 123.2(9)
C24 C25 C26 119.2(9)
C25 C26 C21 118.1(10)
C25 C24 C23 119.6(8)
C5S O1S C2S 99.3(16)
O1S C5S C4S 106.9(16)
C3S C4S C5S 99.7(16)
C3S C2S C6S 112.2(18)
C3S C2S O1S 96.1(15)
C6S C2S O1S 80.2(17)
C2S C3S C4S 99.8(15)

loop_
_geom_bond_atom_site_label_1
_geom_bond_atom_site_label_2
_geom_bond_distance
C6S C2S 1.487(17)
N1 C2 1.334(10)
O1 C2 1.226(10)
C2 C3 1.519(11)
C11 C10 1.412(11)
C11 C12 1.428(10)
C11 C6 1.431(11)
C10 C9 1.377(10)
C10 C13 1.484(11)
C9 C8 1.414(12)
N7 C8 1.306(11)
N7 C6 1.354(10)
C12 C3 1.367(11)
C6 C5 1.423(13)
C3 C4 1.428(11)
C5 C4 1.360(11)
N18 C14 1.342(9)
N18 N19 1.355(7)
N18 C17 1.458(9)
N19 C20 1.339(10)
C13 C14 1.384(10)
C13 C20 1.418(10)
C14 C15 1.509(9)
C20 C21 1.494(9)
C15 C16 1.540(12)
C17 C16 1.549(10)
C21 N22 1.337(11)
C21 C26 1.402(12)
N22 C23 1.353(10)
C23 C24 1.388(14)
C23 C27 1.505(16)
C25 C24 1.367(15)
C25 C26 1.376(11)
O1S C5S 1.460(17)
O1S C2S 1.563(16)
C5S C4S 1.485(17)
C4S C3S 1.482(16)
C2S C3S 1.390(16)

loop_
_geom_torsion_atom_site_label_1
_geom_torsion_atom_site_label_2
_geom_torsion_atom_site_label_3
_geom_torsion_atom_site_label_4
_geom_torsion
C12 C11 C10 C9 -175.9(7)
C6 C11 C10 C9 3.0(9)
C12 C11 C10 C13 4.7(10)
C6 C11 C10 C13 -176.4(6)
C11 C10 C9 C8 -2.0(10)
C13 C10 C9 C8 177.4(6)
C10 C11 C12 C3 177.7(7)
C6 C11 C12 C3 -1.2(11)
C8 N7 C6 C5 178.1(8)
C8 N7 C6 C11 -0.9(12)
C10 C11 C6 N7 -1.7(11)
C12 C11 C6 N7 177.3(7)
C10 C11 C6 C5 179.3(7)
C12 C11 C6 C5 -1.6(11)
C11 C12 C3 C4 3.6(12)
C11 C12 C3 C2 -175.7(7)
O1 C2 C3 C12 167.5(9)
N1 C2 C3 C12 -13.9(12)
O1 C2 C3 C4 -11.9(13)
N1 C2 C3 C4 166.7(8)
C6 N7 C8 C9 2.1(11)
C10 C9 C8 N7 -0.7(11)
N7 C6 C5 C4 -176.9(9)
C11 C6 C5 C4 2.2(14)
C6 C5 C4 C3 0.2(15)
C12 C3 C4 C5 -3.1(14)
C2 C3 C4 C5 176.3(9)
C14 N18 N19 C20 1.2(8)
C17 N18 N19 C20 -176.0(7)
C9 C10 C13 C14 120.1(8)
C11 C10 C13 C14 -60.5(11)
C9 C10 C13 C20 -50.1(10)
C11 C10 C13 C20 129.3(8)
N19 N18 C14 C13 -1.0(8)
C17 N18 C14 C13 176.6(6)
N19 N18 C14 C15 -179.5(6)
C17 N18 C14 C15 -1.9(9)
C20 C13 C14 N18 0.4(8)
C10 C13 C14 N18 -171.6(7)
C20 C13 C14 C15 178.0(10)
C10 C13 C14 C15 6.1(17)
N18 N19 C20 C13 -0.9(8)
N18 N19 C20 C21 179.9(6)
C14 C13 C20 N19 0.4(8)
C10 C13 C20 N19 172.7(7)
C14 C13 C20 C21 179.5(7)
C10 C13 C20 C21 -8.2(12)
N18 C14 C15 C16 16.5(8)
C13 C14 C15 C16 -161.1(10)
C14 N18 C17 C16 -13.5(8)
N19 N18 C17 C16 163.6(7)
C14 C15 C16 C17 -24.4(8)
N18 C17 C16 C15 23.0(8)
N19 C20 C21 N22 144.9(7)
C13 C20 C21 N22 -34.2(11)
N19 C20 C21 C26 -37.3(10)
C13 C20 C21 C26 143.7(8)
C26 C21 N22 C23 1.0(10)
C20 C21 N22 C23 178.7(7)
C21 N22 C23 C24 2.5(11)
C21 N22 C23 C27 -178.7(8)
C24 C25 C26 C21 2.5(12)
N22 C21 C26 C25 -3.5(11)
C20 C21 C26 C25 178.8(7)
C26 C25 C24 C23 0.7(13)
N22 C23 C24 C25 -3.4(13)
C27 C23 C24 C25 178.0(9)
C2S O1S C5S C4S 18(2)
O1S C5S C4S C3S 17(2)
C5S O1S C2S C3S -49(2)
C5S O1S C2S C6S -160(2)
C6S C2S C3S C4S 142.7(19)
O1S C2S C3S C4S 60.8(19)
C5S C4S C3S C2S -50(2)
